data_1561999
loop_
_publ_author_name
'Ye, Gan'
'Zou, Kang-Yu'
'Yang, Ying'
'Wang, Jun-Jie'
'Gou, Xiao-Feng'
'Li, Zuo-Xi'

_publ_section_title
;
 Anion effect on the topological frameworks of a series of manganese
 coordination polymers based on 1,4-bis(imidazol-1-yl)-benzene: Syntheses,
 crystal structures and magnetic properties
;
_journal_name_full 'Journal of Solid State Chemistry'
_journal_page_first 31
_journal_page_last 40
_journal_paper_doi 10.1016/j.jssc.2014.11.015
_journal_volume 225
_journal_year 2015
_chemical_formula_sum 'C24 H20 Mn N8 O4 S'
_chemical_formula_weight 571.48
_space_group_IT_number 15
_space_group_name_Hall '-C 2yc'
_space_group_name_H-M_alt 'C 1 2/c 1'
_symmetry_cell_setting monoclinic
_symmetry_space_group_name_H-M 'C 1 2/c 1'
_atom_sites_solution_hydrogens geom
_atom_sites_solution_primary direct
_atom_sites_solution_secondary difmap
_audit_creation_method SHELXL-97
_cell_angle_alpha 90.00
_cell_angle_beta 97.39(2)
_cell_angle_gamma 90.00
_cell_formula_units_Z 4
_cell_length_a 19.78(2)
_cell_length_b 9.754(12)
_cell_length_c 11.840(14)
_cell_measurement_reflns_used 4268
_cell_measurement_temperature 293(2)
_cell_measurement_theta_max 28.5
_cell_measurement_theta_min 2.3
_cell_volume 2265(4)
_computing_cell_refinement 'CrystalClear (Rigaku/MSC Inc., 2005)'
_computing_data_collection 'CrystalClear (Rigaku/MSC Inc., 2005)'
_computing_data_reduction 'CrystalClear (Rigaku/MSC Inc., 2005)'
_computing_molecular_graphics 'Bruker SHELXTL'
_computing_publication_material 'Bruker SHELXTL'
_computing_structure_refinement 'SHELXL-97 (Sheldrick, 1997)'
_computing_structure_solution 'SHELXS-97 (Sheldrick, 1990)'
_diffrn_ambient_temperature 293(2)
_diffrn_detector_area_resol_mean 9
_diffrn_measured_fraction_theta_full 0.985
_diffrn_measured_fraction_theta_max 0.985
_diffrn_measurement_device_type 'CCD area detector'
_diffrn_measurement_method \w
_diffrn_radiation_monochromator graphite
_diffrn_radiation_source 'fine-focus sealed tube'
_diffrn_radiation_type MoK\a
_diffrn_radiation_wavelength 0.71073
_diffrn_reflns_av_R_equivalents 0.0230
_diffrn_reflns_av_sigmaI/netI 0.0241
_diffrn_reflns_limit_h_max 26
_diffrn_reflns_limit_h_min -25
_diffrn_reflns_limit_k_max 13
_diffrn_reflns_limit_k_min -13
_diffrn_reflns_limit_l_max 12
_diffrn_reflns_limit_l_min -15
_diffrn_reflns_number 8221
_diffrn_reflns_theta_full 28.57
_diffrn_reflns_theta_max 28.57
_diffrn_reflns_theta_min 2.83
_diffrn_standards_decay_% 0
_diffrn_standards_interval_count 0
_diffrn_standards_interval_time 0
_diffrn_standards_number 0
_exptl_absorpt_coefficient_mu 0.729
_exptl_absorpt_correction_T_max 0.864
_exptl_absorpt_correction_T_min 0.804
_exptl_absorpt_correction_type multi-scan
_exptl_absorpt_process_details CrystalClear
_exptl_crystal_colour colorless
_exptl_crystal_density_diffrn 1.676
_exptl_crystal_density_method 'not measured'
_exptl_crystal_description block
_exptl_crystal_F_000 1172
_exptl_crystal_size_max 0.30
_exptl_crystal_size_mid 0.25
_exptl_crystal_size_min 0.20
_refine_diff_density_max 0.409
_refine_diff_density_min -0.471
_refine_diff_density_rms 0.071
_refine_ls_extinction_method none
_refine_ls_goodness_of_fit_ref 1.052
_refine_ls_hydrogen_treatment constr
_refine_ls_matrix_type full
_refine_ls_number_parameters 174
_refine_ls_number_reflns 2852
_refine_ls_number_restraints 0
_refine_ls_restrained_S_all 1.052
_refine_ls_R_factor_all 0.0342
_refine_ls_R_factor_gt 0.0308
_refine_ls_shift/su_max 0.001
_refine_ls_shift/su_mean 0.000
_refine_ls_structure_factor_coef Fsqd
_refine_ls_weighting_details 'calc w=1/[\s^2^(Fo^2^)+(0.0391P)^2^+2.4586P] where P=(Fo^2^+2Fc^2^)/3'
_refine_ls_weighting_scheme calc
_refine_ls_wR_factor_gt 0.0789
_refine_ls_wR_factor_ref 0.0818
_reflns_number_gt 2606
_reflns_number_total 2852
_reflns_threshold_expression >2sigma(I)
_cod_data_source_file JSSC-2015-225-31.cif
_cod_data_source_block 6
_cod_original_cell_volume 2265(5)
_cod_original_sg_symbol_H-M C2/c
_cod_database_code 1561999

loop_
_symmetry_equiv_pos_as_xyz
'x, y, z'
'-x, y, -z+1/2'
'x+1/2, y+1/2, z'
'-x+1/2, y+1/2, -z+1/2'
'-x, -y, -z'
'x, -y, z-1/2'
'-x+1/2, -y+1/2, -z'
'x+1/2, -y+1/2, z-1/2'

loop_
_atom_site_label
_atom_site_type_symbol
_atom_site_fract_x
_atom_site_fract_y
_atom_site_fract_z
_atom_site_U_iso_or_equiv
_atom_site_adp_type
_atom_site_occupancy
_atom_site_symmetry_multiplicity
_atom_site_calc_flag
_atom_site_refinement_flags
_atom_site_disorder_assembly
_atom_site_disorder_group
Mn1 Mn 0.5000 1.0000 0.0000 0.01985(10) Uani 1 2 d S . .
N1 N 0.38614(6) 0.97022(14) -0.02776(11) 0.0276(3) Uani 1 1 d . . .
N2 N 0.28676(6) 0.95961(14) 0.03522(11) 0.0259(3) Uani 1 1 d . . .
N3 N 0.09003(6) 0.81706(12) 0.31151(10) 0.0246(2) Uani 1 1 d . . .
N4 N 0.02813(7) 0.69225(13) 0.41248(11) 0.0275(3) Uani 1 1 d . . .
O1 O 0.48934(8) 1.10121(18) -0.15667(11) 0.0570(4) Uani 1 1 d . . .
O2 O 0.55958(8) 1.27321(15) -0.21766(15) 0.0610(5) Uani 1 1 d . . .
S1 S 0.5000 1.19028(4) -0.2500 0.02060(11) Uani 1 2 d S . .
C1 C 0.35134(7) 0.91166(16) 0.04501(13) 0.0260(3) Uani 1 1 d . . .
H1 H 0.3687 0.8452 0.0971 0.031 Uiso 1 1 calc R . .
C2 C 0.34204(8) 1.05946(18) -0.08876(13) 0.0322(3) Uani 1 1 d . . .
H2 H 0.3528 1.1153 -0.1476 0.039 Uiso 1 1 calc R . .
C3 C 0.28097(8) 1.05437(19) -0.05100(14) 0.0343(3) Uani 1 1 d . . .
H3 H 0.2424 1.1050 -0.0779 0.041 Uiso 1 1 calc R . .
C4 C 0.23588(7) 0.92179(15) 0.10281(12) 0.0244(3) Uani 1 1 d . . .
C5 C 0.23806(7) 0.79447(15) 0.15411(13) 0.0269(3) Uani 1 1 d . . .
H5 H 0.2722 0.7324 0.1425 0.032 Uiso 1 1 calc R . .
C6 C 0.18959(7) 0.76000(15) 0.22244(13) 0.0262(3) Uani 1 1 d . . .
H6 H 0.1913 0.6750 0.2584 0.031 Uiso 1 1 calc R . .
C7 C 0.13831(7) 0.85130(14) 0.23781(12) 0.0231(3) Uani 1 1 d . . .
C8 C 0.13550(8) 0.97785(16) 0.18588(15) 0.0304(3) Uani 1 1 d . . .
H8 H 0.1006 1.0389 0.1958 0.036 Uiso 1 1 calc R . .
C9 C 0.18481(8) 1.01305(16) 0.11917(15) 0.0309(3) Uani 1 1 d . . .
H9 H 0.1837 1.0990 0.0849 0.037 Uiso 1 1 calc R . .
C10 C 0.06802(8) 0.69053(15) 0.33301(12) 0.0267(3) Uani 1 1 d . . .
H10 H 0.0798 0.6117 0.2959 0.032 Uiso 1 1 calc R . .
C11 C 0.06100(9) 0.90537(17) 0.38121(15) 0.0361(4) Uani 1 1 d . . .
H11 H 0.0660 1.0001 0.3850 0.043 Uiso 1 1 calc R . .
C12 C 0.02382(9) 0.82660(17) 0.44304(15) 0.0346(3) Uani 1 1 d . . .
H12 H -0.0013 0.8590 0.4987 0.042 Uiso 1 1 calc R . .

loop_
_atom_site_aniso_label
_atom_site_aniso_U_11
_atom_site_aniso_U_22
_atom_site_aniso_U_33
_atom_site_aniso_U_23
_atom_site_aniso_U_13
_atom_site_aniso_U_12
Mn1 0.01906(15) 0.02384(16) 0.01848(15) -0.00043(10) 0.00938(10) -0.00088(10)
N1 0.0223(6) 0.0329(6) 0.0285(6) 0.0023(5) 0.0066(5) -0.0029(5)
N2 0.0196(5) 0.0311(6) 0.0276(6) 0.0056(5) 0.0055(5) -0.0006(5)
N3 0.0256(6) 0.0237(6) 0.0259(6) 0.0016(4) 0.0091(5) 0.0001(4)
N4 0.0293(6) 0.0288(6) 0.0261(6) 0.0034(5) 0.0099(5) -0.0002(5)
O1 0.0575(8) 0.0825(11) 0.0333(7) 0.0298(7) 0.0149(6) -0.0066(8)
O2 0.0566(9) 0.0359(7) 0.0827(11) 0.0137(7) -0.0205(8) -0.0238(6)
S1 0.0285(2) 0.0160(2) 0.0180(2) 0.000 0.00568(16) 0.000
C1 0.0194(6) 0.0303(7) 0.0288(7) 0.0023(5) 0.0046(5) -0.0013(5)
C2 0.0286(7) 0.0397(9) 0.0293(7) 0.0089(6) 0.0075(6) -0.0010(6)
C3 0.0274(7) 0.0419(9) 0.0341(8) 0.0145(7) 0.0054(6) 0.0038(7)
C4 0.0191(6) 0.0284(7) 0.0263(7) 0.0015(5) 0.0053(5) -0.0030(5)
C5 0.0256(7) 0.0256(7) 0.0308(7) -0.0001(5) 0.0087(5) 0.0027(5)
C6 0.0291(7) 0.0215(6) 0.0290(7) 0.0022(5) 0.0077(5) 0.0007(5)
C7 0.0211(6) 0.0248(6) 0.0242(6) -0.0001(5) 0.0060(5) -0.0024(5)
C8 0.0248(7) 0.0270(7) 0.0415(9) 0.0071(6) 0.0122(6) 0.0046(6)
C9 0.0270(7) 0.0259(7) 0.0414(9) 0.0099(6) 0.0110(6) 0.0013(6)
C10 0.0305(7) 0.0245(7) 0.0267(7) 0.0010(5) 0.0102(6) -0.0021(5)
C11 0.0445(9) 0.0252(7) 0.0429(9) -0.0031(6) 0.0221(7) 0.0011(7)
C12 0.0396(9) 0.0317(8) 0.0364(8) -0.0002(6) 0.0198(7) 0.0043(7)

loop_
_atom_type_symbol
_atom_type_description
_atom_type_scat_dispersion_real
_atom_type_scat_dispersion_imag
_atom_type_scat_source
C C 0.0033 0.0016 'International Tables Vol C Tables 4.2.6.8 and 6.1.1.4'
H H 0.0000 0.0000 'International Tables Vol C Tables 4.2.6.8 and 6.1.1.4'
N N 0.0061 0.0033 'International Tables Vol C Tables 4.2.6.8 and 6.1.1.4'
Mn Mn 0.3368 0.7283 'International Tables Vol C Tables 4.2.6.8 and 6.1.1.4'
S S 0.1246 0.1234 'International Tables Vol C Tables 4.2.6.8 and 6.1.1.4'
O O 0.0106 0.0060 'International Tables Vol C Tables 4.2.6.8 and 6.1.1.4'

loop_
_geom_angle_atom_site_label_1
_geom_angle_atom_site_label_2
_geom_angle_atom_site_label_3
_geom_angle
_geom_angle_site_symmetry_1
_geom_angle_site_symmetry_3
O1 Mn1 O1 179.999(1) . 5_675
O1 Mn1 N4 89.29(10) . 8_565
O1 Mn1 N4 90.71(10) 5_675 8_565
O1 Mn1 N4 90.71(10) . 4
O1 Mn1 N4 89.29(10) 5_675 4
N4 Mn1 N4 179.999(2) 8_565 4
O1 Mn1 N1 86.94(6) . .
O1 Mn1 N1 93.06(6) 5_675 .
N4 Mn1 N1 97.32(6) 8_565 .
N4 Mn1 N1 82.68(6) 4 .
O1 Mn1 N1 93.06(6) . 5_675
O1 Mn1 N1 86.94(6) 5_675 5_675
N4 Mn1 N1 82.68(6) 8_565 5_675
N4 Mn1 N1 97.32(6) 4 5_675
N1 Mn1 N1 180.000(12) . 5_675
C1 N1 C2 105.81(15) . .
C1 N1 Mn1 124.33(11) . .
C2 N1 Mn1 123.48(11) . .
C1 N2 C3 106.54(13) . .
C1 N2 C4 126.54(14) . .
C3 N2 C4 126.90(14) . .
C10 N3 C11 107.00(14) . .
C10 N3 C7 126.50(12) . .
C11 N3 C7 126.32(14) . .
C10 N4 C12 105.54(13) . .
C10 N4 Mn1 122.07(11) . 4_545
C12 N4 Mn1 130.64(12) . 4_545
S1 O1 Mn1 163.24(11) . .
O2 S1 O2 111.64(16) . 2_654
O2 S1 O1 110.29(11) . 2_654
O2 S1 O1 109.27(11) 2_654 2_654
O2 S1 O1 109.26(11) . .
O2 S1 O1 110.29(11) 2_654 .
O1 S1 O1 105.92(17) 2_654 .
N1 C1 N2 111.46(14) . .
N1 C1 H1 124.3 . .
N2 C1 H1 124.3 . .
C3 C2 N1 109.89(15) . .
C3 C2 H2 125.1 . .
N1 C2 H2 125.1 . .
C2 C3 N2 106.29(14) . .
C2 C3 H3 126.9 . .
N2 C3 H3 126.9 . .
C9 C4 C5 120.06(14) . .
C9 C4 N2 119.94(15) . .
C5 C4 N2 119.99(13) . .
C6 C5 C4 119.65(14) . .
C6 C5 H5 120.2 . .
C4 C5 H5 120.2 . .
C5 C6 C7 120.04(15) . .
C5 C6 H6 120.0 . .
C7 C6 H6 120.0 . .
C8 C7 C6 120.53(14) . .
C8 C7 N3 119.71(13) . .
C6 C7 N3 119.70(14) . .
C9 C8 C7 119.30(14) . .
C9 C8 H8 120.3 . .
C7 C8 H8 120.3 . .
C8 C9 C4 120.40(15) . .
C8 C9 H9 119.8 . .
C4 C9 H9 119.8 . .
N4 C10 N3 111.46(13) . .
N4 C10 H10 124.3 . .
N3 C10 H10 124.3 . .
C12 C11 N3 105.67(16) . .
C12 C11 H11 127.2 . .
N3 C11 H11 127.2 . .
C11 C12 N4 110.32(15) . .
C11 C12 H12 124.8 . .
N4 C12 H12 124.8 . .

loop_
_geom_bond_atom_site_label_1
_geom_bond_atom_site_label_2
_geom_bond_distance
_geom_bond_site_symmetry_2
Mn1 O1 2.088(2) .
Mn1 O1 2.088(2) 5_675
Mn1 N4 2.247(2) 8_565
Mn1 N4 2.247(2) 4
Mn1 N1 2.252(3) .
Mn1 N1 2.252(3) 5_675
N1 C1 1.302(2) .
N1 C2 1.370(2) .
N2 C1 1.351(2) .
N2 C3 1.371(2) .
N2 C4 1.413(2) .
N3 C10 1.344(2) .
N3 C11 1.369(2) .
N3 C7 1.414(2) .
N4 C10 1.304(2) .
N4 C12 1.365(3) .
N4 Mn1 2.247(2) 4_545
O1 S1 1.4424(17) .
O2 S1 1.4398(18) .
S1 O2 1.4398(18) 2_654
S1 O1 1.4423(17) 2_654
C1 H1 0.9300 .
C2 C3 1.342(3) .
C2 H2 0.9300 .
C3 H3 0.9300 .
C4 C9 1.379(2) .
C4 C5 1.381(2) .
C5 C6 1.373(2) .
C5 H5 0.9300 .
C6 C7 1.379(2) .
C6 H6 0.9300 .
C7 C8 1.377(2) .
C8 C9 1.375(2) .
C8 H8 0.9300 .
C9 H9 0.9300 .
C10 H10 0.9300 .
C11 C12 1.344(2) .
C11 H11 0.9300 .
C12 H12 0.9300 .

loop_
_geom_torsion_atom_site_label_1
_geom_torsion_atom_site_label_2
_geom_torsion_atom_site_label_3
_geom_torsion_atom_site_label_4
_geom_torsion
_geom_torsion_site_symmetry_1
_geom_torsion_site_symmetry_2
_geom_torsion_site_symmetry_3
_geom_torsion_site_symmetry_4
O1 Mn1 N1 C1 -177.57(14) . . . .
O1 Mn1 N1 C1 2.43(14) 5_675 . . .
N4 Mn1 N1 C1 93.54(15) 8_565 . . .
N4 Mn1 N1 C1 -86.46(15) 4 . . .
N1 Mn1 N1 C1 -113(18) 5_675 . . .
O1 Mn1 N1 C2 -29.66(13) . . . .
O1 Mn1 N1 C2 150.34(13) 5_675 . . .
N4 Mn1 N1 C2 -118.55(15) 8_565 . . .
N4 Mn1 N1 C2 61.45(15) 4 . . .
N1 Mn1 N1 C2 35(18) 5_675 . . .
O1 Mn1 O1 S1 -2(24) 5_675 . . .
N4 Mn1 O1 S1 -108.6(4) 8_565 . . .
N4 Mn1 O1 S1 71.4(4) 4 . . .
N1 Mn1 O1 S1 154.0(4) . . . .
N1 Mn1 O1 S1 -26.0(4) 5_675 . . .
Mn1 O1 S1 O2 -2.0(4) . . . .
Mn1 O1 S1 O2 -125.1(4) . . . 2_654
Mn1 O1 S1 O1 116.8(4) . . . 2_654
C2 N1 C1 N2 -0.68(18) . . . .
Mn1 N1 C1 N2 151.89(11) . . . .
C3 N2 C1 N1 0.56(18) . . . .
C4 N2 C1 N1 -177.94(14) . . . .
C1 N1 C2 C3 0.6(2) . . . .
Mn1 N1 C2 C3 -152.32(13) . . . .
N1 C2 C3 N2 -0.2(2) . . . .
C1 N2 C3 C2 -0.19(19) . . . .
C4 N2 C3 C2 178.31(15) . . . .
C1 N2 C4 C9 152.21(16) . . . .
C3 N2 C4 C9 -26.0(2) . . . .
C1 N2 C4 C5 -26.6(2) . . . .
C3 N2 C4 C5 155.21(16) . . . .
C9 C4 C5 C6 -0.7(2) . . . .
N2 C4 C5 C6 178.06(13) . . . .
C4 C5 C6 C7 1.2(2) . . . .
C5 C6 C7 C8 -0.6(2) . . . .
C5 C6 C7 N3 -177.73(14) . . . .
C10 N3 C7 C8 152.19(16) . . . .
C11 N3 C7 C8 -33.4(2) . . . .
C10 N3 C7 C6 -30.6(2) . . . .
C11 N3 C7 C6 143.81(17) . . . .
C6 C7 C8 C9 -0.6(2) . . . .
N3 C7 C8 C9 176.55(15) . . . .
C7 C8 C9 C4 1.1(3) . . . .
C5 C4 C9 C8 -0.5(2) . . . .
N2 C4 C9 C8 -179.25(15) . . . .
C12 N4 C10 N3 0.48(18) . . . .
Mn1 N4 C10 N3 -165.95(10) 4_545 . . .
C11 N3 C10 N4 -1.06(19) . . . .
C7 N3 C10 N4 174.25(13) . . . .
C10 N3 C11 C12 1.17(19) . . . .
C7 N3 C11 C12 -174.14(15) . . . .
N3 C11 C12 N4 -0.9(2) . . . .
C10 N4 C12 C11 0.3(2) . . . .
Mn1 N4 C12 C11 165.11(12) 4_545 . . .
